data_7051898
loop_
_publ_author_name
'Jin, Guoxia'
'Jones, Cameron'
'Junk, Peter C.'
'Stasch, Andreas'
'Woodul, William D.'

_publ_section_title
;
 Group 13 metal(i) and (ii) guanidinate complexes: effect of ligand
 backbone on metal oxidation state and coordination sphere
;
_journal_issue 5
_journal_name_full 'New Journal of Chemistry'
_journal_page_first 835
_journal_paper_doi 10.1039/b718799h
_journal_volume 32
_journal_year 2008
_chemical_formula_sum 'C31 H48 N3 Tl'
_chemical_formula_weight 667.09
_chemical_name_systematic
;
?
;
_space_group_IT_number 14
_symmetry_cell_setting monoclinic
_symmetry_space_group_name_Hall '-P 2ybc'
_symmetry_space_group_name_H-M 'P 1 21/c 1'
_atom_sites_solution_hydrogens geom
_atom_sites_solution_primary direct
_atom_sites_solution_secondary difmap
_audit_creation_method SHELXL-97
_cell_angle_alpha 90.00
_cell_angle_beta 104.28(3)
_cell_angle_gamma 90.00
_cell_formula_units_Z 4
_cell_length_a 14.425(3)
_cell_length_b 11.625(2)
_cell_length_c 18.247(4)
_cell_measurement_temperature 150(2)
_cell_volume 2965.3(11)
_computing_structure_refinement 'SHELXL-97 (Sheldrick, 1997)'
_computing_structure_solution 'SHELXS-97 (Sheldrick, 1990)'
_diffrn_ambient_temperature 150(2)
_diffrn_measured_fraction_theta_full 0.996
_diffrn_measured_fraction_theta_max 0.996
_diffrn_measurement_device_type 'Nonius Kappa CCD'
_diffrn_radiation_monochromator graphite
_diffrn_radiation_source 'fine-focus sealed tube'
_diffrn_radiation_type MoK\a
_diffrn_radiation_wavelength 0.71073
_diffrn_reflns_av_R_equivalents 0.0302
_diffrn_reflns_av_sigmaI/netI 0.0410
_diffrn_reflns_limit_h_max 18
_diffrn_reflns_limit_h_min -18
_diffrn_reflns_limit_k_max 14
_diffrn_reflns_limit_k_min -14
_diffrn_reflns_limit_l_max 22
_diffrn_reflns_limit_l_min -22
_diffrn_reflns_number 11705
_diffrn_reflns_theta_full 26.50
_diffrn_reflns_theta_max 26.50
_diffrn_reflns_theta_min 2.91
_exptl_absorpt_coefficient_mu 5.470
_exptl_absorpt_correction_T_max 0.348
_exptl_absorpt_correction_T_min 0.211
_exptl_absorpt_correction_type multi-scan
_exptl_absorpt_process_details 'Sortav (Blessing, 1995)'
_exptl_crystal_colour yellow
_exptl_crystal_density_diffrn 1.494
_exptl_crystal_density_method 'not measured'
_exptl_crystal_description block
_exptl_crystal_F_000 1344
_exptl_crystal_size_max 0.30
_exptl_crystal_size_mid 0.25
_exptl_crystal_size_min 0.20
_refine_diff_density_max 0.569
_refine_diff_density_min -1.099
_refine_diff_density_rms 0.099
_refine_ls_extinction_method none
_refine_ls_goodness_of_fit_ref 1.026
_refine_ls_hydrogen_treatment constr
_refine_ls_matrix_type full
_refine_ls_number_parameters 328
_refine_ls_number_reflns 6130
_refine_ls_number_restraints 0
_refine_ls_restrained_S_all 1.026
_refine_ls_R_factor_all 0.0348
_refine_ls_R_factor_gt 0.0269
_refine_ls_shift/su_max 0.002
_refine_ls_shift/su_mean 0.000
_refine_ls_structure_factor_coef Fsqd
_refine_ls_weighting_details 'calc w=1/[\s^2^(Fo^2^)+(0.0138P)^2^+4.4562P] where P=(Fo^2^+2Fc^2^)/3'
_refine_ls_weighting_scheme calc
_refine_ls_wR_factor_gt 0.0549
_refine_ls_wR_factor_ref 0.0575
_reflns_number_gt 5324
_reflns_number_total 6130
_reflns_threshold_expression >2sigma(I)
_cod_data_source_file b718799h.txt
_cod_data_source_block compound9
_cod_original_cell_volume 2965.1(10)
_cod_original_sg_symbol_H-M P2(1)/c
_cod_database_code 7051898

loop_
_symmetry_equiv_pos_as_xyz
'x, y, z'
'-x, y+1/2, -z+1/2'
'-x, -y, -z'
'x, -y-1/2, z-1/2'

loop_
_atom_site_label
_atom_site_type_symbol
_atom_site_fract_x
_atom_site_fract_y
_atom_site_fract_z
_atom_site_U_iso_or_equiv
_atom_site_adp_type
_atom_site_occupancy
_atom_site_symmetry_multiplicity
_atom_site_calc_flag
_atom_site_refinement_flags
_atom_site_disorder_assembly
_atom_site_disorder_group
Tl1 Tl 0.400201(9) 0.061381(11) 0.909588(8) 0.02408(5) Uani 1 1 d . . .
N1 N 0.28819(18) -0.0976(2) 0.89771(14) 0.0131(5) Uani 1 1 d . . .
C1 C 0.1915(2) -0.0897(2) 0.87390(16) 0.0125(6) Uani 1 1 d . . .
N2 N 0.14802(18) 0.0042(2) 0.84229(13) 0.0127(5) Uani 1 1 d . . .
C2 C 0.3392(2) -0.1767(2) 0.95208(16) 0.0140(6) Uani 1 1 d . . .
N3 N 0.13295(17) -0.1828(2) 0.88189(13) 0.0128(5) Uani 1 1 d . . .
C3 C 0.3330(2) -0.1745(2) 1.02880(17) 0.0163(6) Uani 1 1 d . . .
C4 C 0.3952(2) -0.2436(3) 1.08121(18) 0.0207(7) Uani 1 1 d . . .
H4 H 0.3917 -0.2417 1.1325 0.025 Uiso 1 1 calc R . .
C5 C 0.4617(2) -0.3149(3) 1.06127(19) 0.0246(7) Uani 1 1 d . . .
H5 H 0.5038 -0.3603 1.0983 0.029 Uiso 1 1 calc R . .
C6 C 0.4659(2) -0.3188(3) 0.9862(2) 0.0246(7) Uani 1 1 d . . .
H6 H 0.5109 -0.3682 0.9721 0.029 Uiso 1 1 calc R . .
C7 C 0.4056(2) -0.2522(3) 0.93111(18) 0.0182(7) Uani 1 1 d . . .
C8 C 0.2641(2) -0.0955(3) 1.05599(17) 0.0184(7) Uani 1 1 d . . .
H8 H 0.2168 -0.0655 1.0104 0.022 Uiso 1 1 calc R . .
C9 C 0.3179(3) 0.0075(3) 1.09841(19) 0.0277(8) Uani 1 1 d . . .
H9A H 0.3670 -0.0199 1.1422 0.041 Uiso 1 1 calc R . .
H9B H 0.2729 0.0576 1.1156 0.041 Uiso 1 1 calc R . .
H9C H 0.3484 0.0507 1.0646 0.041 Uiso 1 1 calc R . .
C10 C 0.2080(3) -0.1573(3) 1.1056(2) 0.0285(8) Uani 1 1 d . . .
H10A H 0.1724 -0.2219 1.0775 0.043 Uiso 1 1 calc R . .
H10B H 0.1632 -0.1033 1.1197 0.043 Uiso 1 1 calc R . .
H10C H 0.2527 -0.1862 1.1514 0.043 Uiso 1 1 calc R . .
C11 C 0.4075(2) -0.2651(3) 0.84812(18) 0.0211(7) Uani 1 1 d . . .
H11 H 0.3495 -0.2256 0.8169 0.025 Uiso 1 1 calc R . .
C12 C 0.4950(3) -0.2085(4) 0.8310(2) 0.0341(9) Uani 1 1 d . . .
H12A H 0.4937 -0.1256 0.8407 0.051 Uiso 1 1 calc R . .
H12B H 0.4946 -0.2214 0.7778 0.051 Uiso 1 1 calc R . .
H12C H 0.5532 -0.2419 0.8635 0.051 Uiso 1 1 calc R . .
C13 C 0.4019(3) -0.3923(3) 0.8245(2) 0.0381(10) Uani 1 1 d . . .
H13A H 0.3914 -0.3977 0.7694 0.057 Uiso 1 1 calc R . .
H13B H 0.3488 -0.4294 0.8400 0.057 Uiso 1 1 calc R . .
H13C H 0.4620 -0.4309 0.8490 0.057 Uiso 1 1 calc R . .
C14 C 0.2020(2) 0.0984(2) 0.82950(16) 0.0129(6) Uani 1 1 d . . .
C15 C 0.2128(2) 0.1973(3) 0.87616(17) 0.0154(6) Uani 1 1 d . . .
C16 C 0.2613(2) 0.2932(3) 0.85798(18) 0.0192(7) Uani 1 1 d . . .
H16 H 0.2681 0.3596 0.8893 0.023 Uiso 1 1 calc R . .
C17 C 0.2995(2) 0.2939(3) 0.79564(18) 0.0218(7) Uani 1 1 d . . .
H17 H 0.3326 0.3596 0.7844 0.026 Uiso 1 1 calc R . .
C18 C 0.2890(2) 0.1971(3) 0.74952(18) 0.0193(7) Uani 1 1 d . . .
H18 H 0.3146 0.1978 0.7063 0.023 Uiso 1 1 calc R . .
C19 C 0.2417(2) 0.0993(2) 0.76516(17) 0.0142(6) Uani 1 1 d . . .
C20 C 0.1663(2) 0.2021(3) 0.94215(17) 0.0186(7) Uani 1 1 d . . .
H20 H 0.1616 0.1216 0.9603 0.022 Uiso 1 1 calc R . .
C21 C 0.0646(3) 0.2495(3) 0.9148(2) 0.0279(8) Uani 1 1 d . . .
H21A H 0.0671 0.3270 0.8943 0.042 Uiso 1 1 calc R . .
H21B H 0.0344 0.2526 0.9573 0.042 Uiso 1 1 calc R . .
H21C H 0.0273 0.1991 0.8753 0.042 Uiso 1 1 calc R . .
C22 C 0.2222(3) 0.2735(3) 1.00902(19) 0.0310(9) Uani 1 1 d . . .
H22A H 0.2898 0.2511 1.0210 0.046 Uiso 1 1 calc R . .
H22B H 0.1963 0.2597 1.0531 0.046 Uiso 1 1 calc R . .
H22C H 0.2163 0.3553 0.9958 0.046 Uiso 1 1 calc R . .
C23 C 0.2270(2) -0.0033(3) 0.71182(17) 0.0189(7) Uani 1 1 d . . .
H23 H 0.2278 -0.0741 0.7431 0.023 Uiso 1 1 calc R . .
C24 C 0.1279(3) 0.0042(3) 0.65641(19) 0.0280(8) Uani 1 1 d . . .
H24A H 0.1249 0.0729 0.6248 0.042 Uiso 1 1 calc R . .
H24B H 0.0786 0.0089 0.6849 0.042 Uiso 1 1 calc R . .
H24C H 0.1171 -0.0644 0.6242 0.042 Uiso 1 1 calc R . .
C25 C 0.3044(3) -0.0168(3) 0.6691(2) 0.0282(8) Uani 1 1 d . . .
H25A H 0.3025 0.0489 0.6351 0.042 Uiso 1 1 calc R . .
H25B H 0.2936 -0.0880 0.6394 0.042 Uiso 1 1 calc R . .
H25C H 0.3672 -0.0201 0.7052 0.042 Uiso 1 1 calc R . .
C26 C 0.1646(2) -0.3003(2) 0.86945(18) 0.0186(7) Uani 1 1 d . . .
H26 H 0.2350 -0.2953 0.8739 0.022 Uiso 1 1 calc R . .
C27 C 0.1520(3) -0.3838(3) 0.9307(2) 0.0328(9) Uani 1 1 d . . .
H27A H 0.1892 -0.3569 0.9801 0.049 Uiso 1 1 calc R . .
H27B H 0.1744 -0.4603 0.9205 0.049 Uiso 1 1 calc R . .
H27C H 0.0842 -0.3879 0.9309 0.049 Uiso 1 1 calc R . .
C28 C 0.1200(3) -0.3471(3) 0.7904(2) 0.0327(9) Uani 1 1 d . . .
H28A H 0.0511 -0.3573 0.7840 0.049 Uiso 1 1 calc R . .
H28B H 0.1493 -0.4213 0.7839 0.049 Uiso 1 1 calc R . .
H28C H 0.1311 -0.2926 0.7524 0.049 Uiso 1 1 calc R . .
C29 C 0.0283(2) -0.1682(3) 0.86980(18) 0.0176(7) Uani 1 1 d . . .
H29 H 0.0033 -0.2452 0.8803 0.021 Uiso 1 1 calc R . .
C30 C 0.0046(3) -0.0866(3) 0.9277(2) 0.0256(8) Uani 1 1 d . . .
H30A H 0.0393 -0.1104 0.9786 0.038 Uiso 1 1 calc R . .
H30B H -0.0643 -0.0886 0.9239 0.038 Uiso 1 1 calc R . .
H30C H 0.0237 -0.0083 0.9180 0.038 Uiso 1 1 calc R . .
C31 C -0.0285(2) -0.1354(3) 0.79022(19) 0.0256(8) Uani 1 1 d . . .
H31A H -0.0183 -0.0537 0.7813 0.038 Uiso 1 1 calc R . .
H31B H -0.0967 -0.1493 0.7855 0.038 Uiso 1 1 calc R . .
H31C H -0.0067 -0.1820 0.7529 0.038 Uiso 1 1 calc R . .

loop_
_atom_site_aniso_label
_atom_site_aniso_U_11
_atom_site_aniso_U_22
_atom_site_aniso_U_33
_atom_site_aniso_U_23
_atom_site_aniso_U_13
_atom_site_aniso_U_12
Tl1 0.01460(8) 0.01842(7) 0.03673(9) 0.00551(6) 0.00161(6) -0.00306(5)
N1 0.0134(14) 0.0102(12) 0.0154(13) 0.0019(10) 0.0030(11) -0.0003(10)
C1 0.0138(17) 0.0141(14) 0.0108(14) -0.0012(11) 0.0050(12) -0.0010(12)
N2 0.0130(14) 0.0116(12) 0.0139(12) 0.0016(10) 0.0040(11) 0.0024(10)
C2 0.0087(15) 0.0115(14) 0.0202(15) 0.0040(12) 0.0002(12) -0.0060(12)
N3 0.0099(13) 0.0108(12) 0.0173(13) 0.0020(10) 0.0028(10) -0.0015(10)
C3 0.0121(16) 0.0118(14) 0.0233(16) 0.0019(13) 0.0012(13) -0.0053(12)
C4 0.0196(18) 0.0220(17) 0.0181(16) 0.0072(13) 0.0003(14) -0.0047(14)
C5 0.0182(18) 0.0201(16) 0.0316(19) 0.0124(15) -0.0011(14) -0.0030(14)
C6 0.0182(18) 0.0149(15) 0.038(2) 0.0018(15) 0.0019(15) 0.0041(14)
C7 0.0145(17) 0.0138(15) 0.0251(17) -0.0009(13) 0.0023(14) -0.0030(13)
C8 0.0219(18) 0.0204(16) 0.0119(15) 0.0015(13) 0.0021(13) 0.0018(14)
C9 0.035(2) 0.0242(18) 0.0236(18) -0.0035(15) 0.0074(16) -0.0037(16)
C10 0.028(2) 0.0286(19) 0.031(2) 0.0041(15) 0.0123(17) 0.0001(16)
C11 0.0169(18) 0.0199(16) 0.0243(17) -0.0035(14) 0.0011(14) 0.0029(13)
C12 0.024(2) 0.050(2) 0.031(2) -0.0060(18) 0.0127(17) -0.0023(18)
C13 0.047(3) 0.026(2) 0.039(2) -0.0105(17) 0.006(2) 0.0068(18)
C14 0.0081(15) 0.0135(14) 0.0156(15) 0.0047(12) 0.0002(12) 0.0025(12)
C15 0.0133(16) 0.0134(14) 0.0178(15) -0.0007(12) 0.0004(12) 0.0021(12)
C16 0.0181(18) 0.0114(15) 0.0248(17) -0.0001(13) -0.0008(14) -0.0018(13)
C17 0.0193(18) 0.0156(16) 0.0311(19) 0.0034(14) 0.0073(15) -0.0054(13)
C18 0.0201(18) 0.0174(16) 0.0221(16) 0.0043(13) 0.0085(14) -0.0006(13)
C19 0.0131(16) 0.0120(14) 0.0173(15) 0.0013(12) 0.0035(13) 0.0007(12)
C20 0.0241(18) 0.0127(15) 0.0188(16) 0.0008(13) 0.0051(14) 0.0036(13)
C21 0.028(2) 0.032(2) 0.0262(19) 0.0080(16) 0.0117(16) 0.0072(16)
C22 0.049(3) 0.0233(18) 0.0194(18) -0.0022(14) 0.0051(17) 0.0014(17)
C23 0.0256(19) 0.0157(16) 0.0177(16) 0.0012(13) 0.0098(14) 0.0010(14)
C24 0.028(2) 0.031(2) 0.0246(18) -0.0064(15) 0.0061(16) -0.0027(16)
C25 0.028(2) 0.0265(18) 0.033(2) -0.0033(16) 0.0135(17) 0.0032(16)
C26 0.0191(18) 0.0104(15) 0.0262(17) -0.0026(13) 0.0055(14) -0.0016(13)
C27 0.036(2) 0.0162(17) 0.045(2) 0.0098(16) 0.0060(19) -0.0001(16)
C28 0.032(2) 0.029(2) 0.037(2) -0.0160(16) 0.0086(18) -0.0014(17)
C29 0.0106(16) 0.0171(16) 0.0256(17) 0.0020(13) 0.0056(13) -0.0025(12)
C30 0.023(2) 0.0295(19) 0.0289(19) 0.0012(15) 0.0148(16) 0.0016(15)
C31 0.0155(18) 0.0268(18) 0.0301(19) 0.0011(15) -0.0031(15) 0.0009(14)

loop_
_atom_type_symbol
_atom_type_description
_atom_type_scat_dispersion_real
_atom_type_scat_dispersion_imag
_atom_type_scat_source
C C 0.0033 0.0016 'International Tables Vol C Tables 4.2.6.8 and 6.1.1.4'
H H 0.0000 0.0000 'International Tables Vol C Tables 4.2.6.8 and 6.1.1.4'
N N 0.0061 0.0033 'International Tables Vol C Tables 4.2.6.8 and 6.1.1.4'
Tl Tl -2.8358 9.6688 'International Tables Vol C Tables 4.2.6.8 and 6.1.1.4'

loop_
_geom_angle_atom_site_label_1
_geom_angle_atom_site_label_2
_geom_angle_atom_site_label_3
_geom_angle
_geom_angle_site_symmetry_1
_geom_angle_site_symmetry_3
_geom_angle_publ_flag
N1 Tl1 C14 61.14(8) . . ?
C1 N1 C2 125.7(2) . . ?
C1 N1 Tl1 125.78(19) . . ?
C2 N1 Tl1 102.23(17) . . ?
N2 C1 N1 122.4(3) . . ?
N2 C1 N3 116.8(3) . . ?
N1 C1 N3 120.8(3) . . ?
C1 N2 C14 119.8(3) . . ?
N1 C2 C7 118.7(3) . . ?
N1 C2 C3 121.9(3) . . ?
C7 C2 C3 119.0(3) . . ?
C1 N3 C26 118.8(2) . . ?
C1 N3 C29 121.0(2) . . ?
C26 N3 C29 115.2(2) . . ?
C4 C3 C2 118.6(3) . . ?
C4 C3 C8 119.0(3) . . ?
C2 C3 C8 122.3(3) . . ?
C5 C4 C3 122.4(3) . . ?
C4 C5 C6 118.8(3) . . ?
C5 C6 C7 121.6(3) . . ?
C6 C7 C2 119.5(3) . . ?
C6 C7 C11 120.1(3) . . ?
C2 C7 C11 120.4(3) . . ?
C3 C8 C9 110.2(3) . . ?
C3 C8 C10 113.1(3) . . ?
C9 C8 C10 110.1(3) . . ?
C12 C11 C7 112.2(3) . . ?
C12 C11 C13 110.3(3) . . ?
C7 C11 C13 111.1(3) . . ?
N2 C14 C15 121.3(3) . . ?
N2 C14 C19 119.8(3) . . ?
C15 C14 C19 118.8(3) . . ?
N2 C14 Tl1 108.68(18) . . ?
C15 C14 Tl1 82.49(18) . . ?
C19 C14 Tl1 82.55(18) . . ?
C16 C15 C14 119.5(3) . . ?
C16 C15 C20 120.3(3) . . ?
C14 C15 C20 120.1(3) . . ?
C17 C16 C15 121.6(3) . . ?
C16 C17 C18 119.2(3) . . ?
C17 C18 C19 121.5(3) . . ?
C18 C19 C14 119.4(3) . . ?
C18 C19 C23 120.5(3) . . ?
C14 C19 C23 120.0(3) . . ?
C15 C20 C21 109.3(3) . . ?
C15 C20 C22 113.7(3) . . ?
C21 C20 C22 109.8(3) . . ?
C25 C23 C19 113.9(3) . . ?
C25 C23 C24 110.5(3) . . ?
C19 C23 C24 109.7(3) . . ?
N3 C26 C27 112.3(3) . . ?
N3 C26 C28 113.6(3) . . ?
C27 C26 C28 111.5(3) . . ?
N3 C29 C30 111.3(3) . . ?
N3 C29 C31 117.2(3) . . ?
C30 C29 C31 110.2(3) . . ?

loop_
_geom_bond_atom_site_label_1
_geom_bond_atom_site_label_2
_geom_bond_distance
_geom_bond_site_symmetry_2
_geom_bond_publ_flag
Tl1 N1 2.429(2) . ?
Tl1 C14 2.903(3) . ?
N1 C1 1.358(4) . ?
N1 C2 1.417(4) . ?
C1 N2 1.319(4) . ?
C1 N3 1.402(4) . ?
N2 C14 1.397(4) . ?
C2 C7 1.420(4) . ?
C2 C3 1.425(4) . ?
N3 C26 1.476(4) . ?
N3 C29 1.481(4) . ?
C3 C4 1.393(4) . ?
C3 C8 1.524(4) . ?
C4 C5 1.383(5) . ?
C5 C6 1.386(5) . ?
C6 C7 1.391(5) . ?
C7 C11 1.529(4) . ?
C8 C9 1.529(5) . ?
C8 C10 1.533(4) . ?
C11 C12 1.524(5) . ?
C11 C13 1.536(5) . ?
C14 C15 1.417(4) . ?
C14 C19 1.427(4) . ?
C15 C16 1.398(4) . ?
C15 C20 1.518(4) . ?
C16 C17 1.381(4) . ?
C17 C18 1.391(4) . ?
C18 C19 1.391(4) . ?
C19 C23 1.520(4) . ?
C20 C21 1.530(5) . ?
C20 C22 1.530(5) . ?
C23 C25 1.520(5) . ?
C23 C24 1.536(5) . ?
C26 C27 1.525(4) . ?
C26 C28 1.528(5) . ?
C29 C30 1.520(4) . ?
C29 C31 1.529(4) . ?

loop_
_cod_related_entry_id
_cod_related_entry_database
_cod_related_entry_code
1 ChemSpider 30652910
